data_2210871
loop_
_publ_author_name
'Liu, Ming-Guo'
'Li, Xiao-Yan'
'Lin, Li-Fa'
'Ni, Chun-Lin'

_publ_section_title
;
 Bis[1-(4-nitrobenzyl)pyridinium]
 bis(2,2-dicyanoethylene-1,1-dithiolato-\k^2^<i>S</i>,<i>S</i>')nickelate(II)
;
_journal_coeditor_code BH2049
_journal_issue 11
_journal_name_full 'Acta Crystallographica Section E'
_journal_page_first m2919
_journal_page_last m2921
_journal_paper_doi 10.1107/S1600536806041973
_journal_volume 62
_journal_year 2006
_chemical_formula_iupac '(C12 H11 N2 O2)2 [Ni (C4 N2 S2)2]'
_chemical_formula_moiety '2C12 H11 N2 O2 +, C8 N4 Ni S4 2-'
_chemical_formula_sum 'C32 H22 N8 Ni O4 S4'
_chemical_formula_weight 769.53
_chemical_name_systematic
;
Bis[1-(4-nitrobenzyl)pyridinium]
bis(2,2-dicyanoethylene-1,1-dithiolato-\k^2^S,S')nickel(II)
;
_space_group_IT_number 14
_symmetry_cell_setting monoclinic
_symmetry_space_group_name_Hall '-P 2yn'
_symmetry_space_group_name_H-M 'P 1 21/n 1'
_atom_sites_solution_hydrogens geom
_atom_sites_solution_primary direct
_atom_sites_solution_secondary difmap
_audit_creation_method SHELXL-2000
_cell_angle_alpha 90.00
_cell_angle_beta 100.110(10)
_cell_angle_gamma 90.00
_cell_formula_units_Z 2
_cell_length_a 9.8250(10)
_cell_length_b 12.0920(10)
_cell_length_c 14.660(2)
_cell_measurement_reflns_used 607
_cell_measurement_temperature 293(2)
_cell_measurement_theta_max 26.470
_cell_measurement_theta_min 2.697
_cell_volume 1714.6(3)
_computing_cell_refinement 'SAINT (Bruker, 2000)'
_computing_data_collection 'SMART (Bruker, 2000)'
_computing_data_reduction SAINT
_computing_molecular_graphics SHELXTL
_computing_publication_material SHELXTL
_computing_structure_refinement SHELXTL
_computing_structure_solution 'SHELXTL (Bruker, 2000)'
_diffrn_measured_fraction_theta_full 0.997
_diffrn_measured_fraction_theta_max 0.997
_diffrn_measurement_device_type 'Bruker SMART APEX CCD area-detector'
_diffrn_measurement_method '\f and \w'
_diffrn_radiation_monochromator graphite
_diffrn_radiation_source 'fine-focus sealed tube'
_diffrn_radiation_type MoK\a
_diffrn_radiation_wavelength 0.71073
_diffrn_reflns_av_R_equivalents 0.0733
_diffrn_reflns_av_sigmaI/netI 0.1105
_diffrn_reflns_limit_h_max 11
_diffrn_reflns_limit_h_min -11
_diffrn_reflns_limit_k_max 12
_diffrn_reflns_limit_k_min -14
_diffrn_reflns_limit_l_max 15
_diffrn_reflns_limit_l_min -17
_diffrn_reflns_number 16784
_diffrn_reflns_theta_full 25.00
_diffrn_reflns_theta_max 25.00
_diffrn_reflns_theta_min 2.20
_diffrn_standards_decay_% 0
_diffrn_standards_interval_count 0
_diffrn_standards_interval_time 0
_diffrn_standards_number 0
_exptl_absorpt_coefficient_mu 0.859
_exptl_absorpt_correction_T_max 0.804
_exptl_absorpt_correction_T_min 0.716
_exptl_absorpt_correction_type multi-scan
_exptl_absorpt_process_details '(SADABS; Bruker, 2000)'
_exptl_crystal_colour brown
_exptl_crystal_density_diffrn 1.491
_exptl_crystal_density_method 'not measured'
_exptl_crystal_description block
_exptl_crystal_F_000 788
_exptl_crystal_size_max 0.46
_exptl_crystal_size_mid 0.32
_exptl_crystal_size_min 0.24
_refine_diff_density_max 0.346
_refine_diff_density_min -0.272
_refine_ls_extinction_method none
_refine_ls_goodness_of_fit_ref 0.849
_refine_ls_hydrogen_treatment constr
_refine_ls_matrix_type full
_refine_ls_number_parameters 223
_refine_ls_number_reflns 3017
_refine_ls_number_restraints 2
_refine_ls_restrained_S_all 0.849
_refine_ls_R_factor_all 0.1178
_refine_ls_R_factor_gt 0.0536
_refine_ls_shift/su_max 0.000
_refine_ls_shift/su_mean 0.000
_refine_ls_structure_factor_coef Fsqd
_refine_ls_weighting_details 'calc w=1/[\s^2^(Fo^2^)+(0.03P)^2^] where P=(Fo^2^+2Fc^2^)/3'
_refine_ls_weighting_scheme calc
_refine_ls_wR_factor_gt 0.0825
_refine_ls_wR_factor_ref 0.0950
_reflns_number_gt 1649
_reflns_number_total 3017
_reflns_threshold_expression I>2\s(I)
_cod_data_source_file bh2049.cif
_cod_data_source_block I
_cod_original_sg_symbol_H-M 'P 21/n'
_cod_database_code 2210871
_cod_database_fobs_code 2210871

loop_
_symmetry_equiv_pos_as_xyz
'x, y, z'
'-x+1/2, y+1/2, -z+1/2'
'-x, -y, -z'
'x-1/2, -y-1/2, z-1/2'

loop_
_atom_site_type_symbol
_atom_site_label
_atom_site_fract_x
_atom_site_fract_y
_atom_site_fract_z
_atom_site_U_iso_or_equiv
_atom_site_adp_type
_atom_site_calc_flag
_atom_site_refinement_flags
_atom_site_occupancy
Ni Ni1 0.0000 0.0000 0.0000 0.0459(2) Uani d SU 1
S S1 -0.10543(12) 0.15741(9) 0.01222(9) 0.0564(4) Uani d U 1
S S2 0.17713(11) 0.11399(9) 0.02447(8) 0.0534(3) Uani d . 1
N N1 -0.1117(4) 0.4509(3) 0.0844(3) 0.0822(14) Uani d . 1
N N2 0.3353(4) 0.3941(3) 0.0902(3) 0.0806(14) Uani d . 1
N N3 0.9123(4) 1.0135(3) 0.2841(3) 0.0523(10) Uani d . 1
N N4 1.0560(5) 0.4937(4) 0.3312(3) 0.0674(12) Uani d . 1
O O1 1.0226(4) 0.4438(3) 0.3963(3) 0.0976(13) Uani d . 1
O O2 1.1361(4) 0.4583(3) 0.2845(3) 0.0926(13) Uani d . 1
C C1 0.0577(4) 0.2150(3) 0.0357(3) 0.0471(11) Uani d . 1
C C2 0.0870(5) 0.3222(3) 0.0622(3) 0.0481(11) Uani d U 1
C C3 -0.0223(5) 0.3942(4) 0.0748(3) 0.0569(13) Uani d . 1
C C4 0.2247(5) 0.3633(4) 0.0781(3) 0.0556(13) Uani d U 1
C C5 0.8601(4) 0.7541(4) 0.3465(3) 0.0605(13) Uani d . 1
H H5 0.8054 0.7860 0.3851 0.073 Uiso calc R 1
C C6 0.9183(5) 0.6513(4) 0.3678(3) 0.0627(13) Uani d . 1
H H6 0.9049 0.6144 0.4212 0.075 Uiso calc R 1
C C7 0.9958(5) 0.6050(4) 0.3094(3) 0.0496(12) Uani d . 1
C C8 1.0183(5) 0.6561(4) 0.2313(3) 0.0625(13) Uani d . 1
H H8 1.0713 0.6227 0.1924 0.075 Uiso calc R 1
C C9 0.9600(5) 0.7601(4) 0.2106(3) 0.0672(14) Uani d . 1
H H9 0.9738 0.7966 0.1571 0.081 Uiso calc R 1
C C10 0.8822(4) 0.8093(3) 0.2690(3) 0.0496(12) Uani d . 1
C C11 0.8193(4) 0.9214(3) 0.2448(3) 0.0612(14) Uani d . 1
H H11A 0.7985 0.9289 0.1779 0.073 Uiso calc R 1
H H11B 0.7329 0.9269 0.2680 0.073 Uiso calc R 1
C C12 0.8938(5) 1.0647(4) 0.3610(4) 0.0692(15) Uani d . 1
H H12 0.8239 1.0414 0.3919 0.083 Uiso calc R 1
C C13 0.9763(6) 1.1508(4) 0.3951(4) 0.0848(17) Uani d . 1
H H13 0.9618 1.1875 0.4483 0.102 Uiso calc R 1
C C14 1.0806(6) 1.1828(4) 0.3505(4) 0.0796(17) Uani d . 1
H H14 1.1378 1.2415 0.3734 0.095 Uiso calc R 1
C C15 1.1007(5) 1.1287(4) 0.2726(4) 0.0751(16) Uani d . 1
H H15 1.1717 1.1494 0.2417 0.090 Uiso calc R 1
C C16 1.0150(6) 1.0440(4) 0.2410(3) 0.0674(14) Uani d . 1
H H16 1.0282 1.0061 0.1880 0.081 Uiso calc R 1

loop_
_atom_site_aniso_label
_atom_site_aniso_U_11
_atom_site_aniso_U_22
_atom_site_aniso_U_33
_atom_site_aniso_U_12
_atom_site_aniso_U_13
_atom_site_aniso_U_23
Ni1 0.0456(5) 0.0457(5) 0.0459(5) 0.0053(4) 0.0069(4) -0.0042(4)
S1 0.0427(7) 0.0497(7) 0.0768(9) 0.0037(6) 0.0103(6) -0.0070(6)
S2 0.0445(7) 0.0520(7) 0.0625(8) 0.0076(6) 0.0061(6) -0.0049(6)
N1 0.072(3) 0.056(3) 0.124(4) 0.007(2) 0.033(3) -0.001(3)
N2 0.058(3) 0.083(3) 0.098(4) -0.007(3) 0.005(3) -0.008(2)
N3 0.055(3) 0.052(2) 0.049(2) 0.006(2) 0.007(2) 0.006(2)
N4 0.069(3) 0.053(3) 0.076(3) -0.004(3) 0.002(3) -0.006(3)
O1 0.119(3) 0.066(2) 0.116(4) 0.006(2) 0.043(3) 0.027(2)
O2 0.100(3) 0.081(3) 0.096(3) 0.030(2) 0.016(3) -0.009(2)
C1 0.045(3) 0.049(3) 0.046(3) 0.006(2) 0.004(2) 0.000(2)
C2 0.048(2) 0.043(3) 0.052(3) 0.006(2) 0.006(2) -0.001(2)
C3 0.060(4) 0.042(3) 0.069(4) -0.007(3) 0.014(3) 0.004(3)
C4 0.051(3) 0.052(3) 0.062(3) 0.005(3) 0.005(3) -0.008(2)
C5 0.056(3) 0.055(3) 0.077(4) 0.010(3) 0.029(3) 0.001(3)
C6 0.061(3) 0.064(3) 0.066(4) -0.007(3) 0.019(3) 0.010(3)
C7 0.047(3) 0.048(3) 0.054(3) -0.005(2) 0.009(3) -0.004(2)
C8 0.070(4) 0.064(3) 0.056(3) 0.007(3) 0.015(3) -0.014(3)
C9 0.088(4) 0.065(3) 0.047(3) 0.004(3) 0.008(3) 0.003(3)
C10 0.043(3) 0.048(3) 0.054(3) 0.002(2) -0.002(3) -0.008(2)
C11 0.052(3) 0.059(3) 0.066(3) 0.001(3) -0.006(3) -0.002(3)
C12 0.067(4) 0.068(3) 0.079(4) -0.012(3) 0.031(3) -0.015(3)
C13 0.089(5) 0.071(4) 0.102(5) -0.016(3) 0.037(4) -0.034(3)
C14 0.071(4) 0.049(3) 0.117(5) -0.010(3) 0.013(4) 0.004(3)
C15 0.072(4) 0.070(4) 0.088(5) -0.007(3) 0.026(3) 0.013(3)
C16 0.077(4) 0.070(4) 0.059(4) 0.009(3) 0.021(3) 0.011(3)

loop_
_atom_type_symbol
_atom_type_description
_atom_type_scat_dispersion_real
_atom_type_scat_dispersion_imag
_atom_type_scat_source
C C 0.0033 0.0016 'International Tables Vol C Tables 4.2.6.8 and 6.1.1.4'
H H 0.0000 0.0000 'International Tables Vol C Tables 4.2.6.8 and 6.1.1.4'
N N 0.0061 0.0033 'International Tables Vol C Tables 4.2.6.8 and 6.1.1.4'
O O 0.0106 0.0060 'International Tables Vol C Tables 4.2.6.8 and 6.1.1.4'
S S 0.1246 0.1234 'International Tables Vol C Tables 4.2.6.8 and 6.1.1.4'
Ni Ni 0.3393 1.1124 'International Tables Vol C Tables 4.2.6.8 and 6.1.1.4'

loop_
_geom_angle_atom_site_label_1
_geom_angle_atom_site_label_2
_geom_angle_atom_site_label_3
_geom_angle_site_symmetry_1
_geom_angle_site_symmetry_3
_geom_angle
S1 Ni1 S1 . 3 180.00(8)
S1 Ni1 S2 . . 79.28(4)
S1 Ni1 S2 3 . 100.72(4)
S1 Ni1 S2 . 3 100.72(4)
S1 Ni1 S2 3 3 79.28(4)
S2 Ni1 S2 . 3 180.00(8)
C1 S1 Ni1 . . 86.03(14)
C1 S2 Ni1 . . 85.80(15)
C12 N3 C16 . . 120.1(4)
C12 N3 C11 . . 120.8(4)
C16 N3 C11 . . 119.1(4)
O2 N4 O1 . . 124.0(5)
O2 N4 C7 . . 118.2(5)
O1 N4 C7 . . 117.8(5)
C2 C1 S2 . . 125.8(3)
C2 C1 S1 . . 125.5(3)
S2 C1 S1 . . 108.7(2)
C1 C2 C3 . . 119.4(4)
C1 C2 C4 . . 121.6(4)
C3 C2 C4 . . 119.0(4)
N1 C3 C2 . . 178.9(5)
N2 C4 C2 . . 178.7(5)
C10 C5 C6 . . 120.5(4)
C10 C5 H5 . . 119.8
C6 C5 H5 . . 119.8
C7 C6 C5 . . 118.9(5)
C7 C6 H6 . . 120.6
C5 C6 H6 . . 120.6
C8 C7 C6 . . 122.4(5)
C8 C7 N4 . . 118.7(5)
C6 C7 N4 . . 118.9(5)
C7 C8 C9 . . 118.4(5)
C7 C8 H8 . . 120.8
C9 C8 H8 . . 120.8
C10 C9 C8 . . 120.4(5)
C10 C9 H9 . . 119.8
C8 C9 H9 . . 119.8
C5 C10 C9 . . 119.5(4)
C5 C10 C11 . . 121.1(4)
C9 C10 C11 . . 119.4(5)
N3 C11 C10 . . 112.5(3)
N3 C11 H11A . . 109.1
C10 C11 H11A . . 109.1
N3 C11 H11B . . 109.1
C10 C11 H11B . . 109.1
H11A C11 H11B . . 107.8
N3 C12 C13 . . 120.6(5)
N3 C12 H12 . . 119.7
C13 C12 H12 . . 119.7
C12 C13 C14 . . 119.4(5)
C12 C13 H13 . . 120.3
C14 C13 H13 . . 120.3
C15 C14 C13 . . 119.8(5)
C15 C14 H14 . . 120.1
C13 C14 H14 . . 120.1
C16 C15 C14 . . 118.5(5)
C16 C15 H15 . . 120.7
C14 C15 H15 . . 120.7
N3 C16 C15 . . 121.5(5)
N3 C16 H16 . . 119.2
C15 C16 H16 . . 119.2

loop_
_geom_bond_atom_site_label_1
_geom_bond_atom_site_label_2
_geom_bond_site_symmetry_2
_geom_bond_distance
Ni1 S1 . 2.1894(11)
Ni1 S1 3 2.1894(11)
Ni1 S2 . 2.1996(11)
Ni1 S2 3 2.1996(11)
S1 C1 . 1.725(4)
S2 C1 . 1.721(4)
N1 C3 . 1.142(5)
N2 C4 . 1.133(5)
N3 C12 . 1.325(5)
N3 C16 . 1.334(6)
N3 C11 . 1.491(5)
N4 O2 . 1.210(5)
N4 O1 . 1.221(5)
N4 C7 . 1.482(5)
C1 C2 . 1.370(5)
C2 C3 . 1.419(6)
C2 C4 . 1.421(6)
C5 C10 . 1.367(6)
C5 C6 . 1.381(5)
C5 H5 . 0.9300
C6 C7 . 1.363(6)
C6 H6 . 0.9300
C7 C8 . 1.352(6)
C8 C9 . 1.393(5)
C8 H8 . 0.9300
C9 C10 . 1.378(6)
C9 H9 . 0.9300
C10 C11 . 1.507(5)
C11 H11A . 0.9700
C11 H11B . 0.9700
C12 C13 . 1.360(6)
C12 H12 . 0.9300
C13 C14 . 1.365(7)
C13 H13 . 0.9300
C14 C15 . 1.361(7)
C14 H14 . 0.9300
C15 C16 . 1.355(6)
C15 H15 . 0.9300
C16 H16 . 0.9300
